data_4303788
loop_
_publ_author_name
'Vincent J. Catalano'
'Adam L. Moore'
'Jason Shearer'
'Jineun Kim'

_publ_contact_author_address
;
Department of Chemistry
University of Nevada
Reno, NV  89557
;
_publ_contact_author_email vjc@unr.edu
_publ_contact_author_name 'Professor Vincent J. Catalano'
_publ_contact_author_phone '775 784 1329'
_publ_section_title
;
Luminescent Copper(I) Halide Butterfly Dimers Coordinated to
[Au(CH3imCH2py)2]BF4 and [Au(CH3imCH2quin)2]BF4
;
_journal_name_full 'Inorganic Chemistry'
_journal_page_first 11362
_journal_page_last 11375
_journal_paper_doi 10.1021/ic901914n
_journal_volume 48
_journal_year 2009
_chemical_formula_sum 'C20.5 H22 Au B Cu2 F4 I2 N6 O0.62'
_chemical_formula_weight 1027.10
_chemical_name_common 11
_chemical_name_systematic ?
_space_group_IT_number 15
_symmetry_cell_setting monoclinic
_symmetry_space_group_name_Hall '-C 2yc'
_symmetry_space_group_name_H-M 'C 1 2/c 1'
_atom_sites_solution_hydrogens geom
_atom_sites_solution_primary direct
_atom_sites_solution_secondary difmap
_audit_creation_method SHELXL-97
_audit_update_record
;
2009-09-25 # Formatted by publCIF
;
_cell_angle_alpha 90.00
_cell_angle_beta 96.302(2)
_cell_angle_gamma 90.00
_cell_formula_units_Z 8
_cell_length_a 10.5409(3)
_cell_length_b 31.7320(9)
_cell_length_c 19.8837(6)
_cell_measurement_reflns_used 1405
_cell_measurement_temperature 100(2)
_cell_measurement_theta_max 18.71
_cell_measurement_theta_min 2.19
_cell_volume 6610.6(3)
_computing_cell_refinement 'Bruker SMART'
_computing_data_collection 'Bruker SMART'
_computing_data_reduction 'Bruker SAINT'
_computing_molecular_graphics 'Bruker SHELXTL'
_computing_publication_material 'Bruker SHELXTL'
_computing_structure_refinement 'SHELXL-97 (Sheldrick, 2008)'
_computing_structure_solution 'SHELXS-97 (Sheldrick, 2008)'
_diffrn_ambient_temperature 100(2)
_diffrn_measured_fraction_theta_full 0.999
_diffrn_measured_fraction_theta_max 0.999
_diffrn_measurement_device_type 'CCD area detector'
_diffrn_measurement_method 'phi and omega scans'
_diffrn_radiation_monochromator graphite
_diffrn_radiation_source 'fine-focus sealed tube'
_diffrn_radiation_type MoK\a
_diffrn_radiation_wavelength 0.71073
_diffrn_reflns_av_R_equivalents 0.1875
_diffrn_reflns_av_sigmaI/netI 0.1393
_diffrn_reflns_limit_h_max 12
_diffrn_reflns_limit_h_min -12
_diffrn_reflns_limit_k_max 37
_diffrn_reflns_limit_k_min -37
_diffrn_reflns_limit_l_max 23
_diffrn_reflns_limit_l_min -23
_diffrn_reflns_number 31742
_diffrn_reflns_theta_full 25.00
_diffrn_reflns_theta_max 25.00
_diffrn_reflns_theta_min 1.65
_exptl_absorpt_coefficient_mu 7.614
_exptl_absorpt_correction_T_max 0.9142
_exptl_absorpt_correction_T_min 0.3736
_exptl_absorpt_correction_type multi-scan
_exptl_absorpt_process_details SADABS
_exptl_crystal_colour colourless
_exptl_crystal_density_diffrn 2.064
_exptl_crystal_density_meas 0
_exptl_crystal_density_method 'not measured'
_exptl_crystal_description needle
_exptl_crystal_F_000 3808
_exptl_crystal_size_max 0.16
_exptl_crystal_size_mid 0.02
_exptl_crystal_size_min 0.01
_refine_diff_density_max 2.659
_refine_diff_density_min -2.287
_refine_diff_density_rms 0.249
_refine_ls_extinction_method none
_refine_ls_goodness_of_fit_ref 1.009
_refine_ls_hydrogen_treatment constr
_refine_ls_matrix_type full
_refine_ls_number_parameters 377
_refine_ls_number_reflns 5841
_refine_ls_number_restraints 66
_refine_ls_restrained_S_all 1.005
_refine_ls_R_factor_all 0.1586
_refine_ls_R_factor_gt 0.0596
_refine_ls_shift/su_max 0.001
_refine_ls_shift/su_mean 0.000
_refine_ls_structure_factor_coef Fsqd
_refine_ls_weighting_details 'calc w=1/[\s^2^(Fo^2^)+(0.0500P)^2^+0.0000P] where P=(Fo^2^+2Fc^2^)/3'
_refine_ls_weighting_scheme calc
_refine_ls_wR_factor_gt 0.1127
_refine_ls_wR_factor_ref 0.1306
_reflns_number_gt 2903
_reflns_number_total 5841
_reflns_threshold_expression >2sigma(I)
_cod_data_source_file ic901914n_si_001_8.cif
_cod_data_source_block alm138
_cod_original_formula_sum 'C20.50 H22 Au B Cu2 F4 I2 N6 O0.62'
_cod_database_code 4303788

loop_
_symmetry_equiv_pos_as_xyz
'x, y, z'
'-x, y, -z+1/2'
'x+1/2, y+1/2, z'
'-x+1/2, y+1/2, -z+1/2'
'-x, -y, -z'
'x, -y, z-1/2'
'-x+1/2, -y+1/2, -z'
'x+1/2, -y+1/2, z-1/2'

loop_
_atom_site_label
_atom_site_type_symbol
_atom_site_fract_x
_atom_site_fract_y
_atom_site_fract_z
_atom_site_U_iso_or_equiv
_atom_site_adp_type
_atom_site_occupancy
_atom_site_symmetry_multiplicity
_atom_site_calc_flag
_atom_site_refinement_flags
_atom_site_disorder_assembly
_atom_site_disorder_group
Au1 Au 1.25951(6) -0.186752(19) 1.00447(3) 0.0400(2) Uani 1 1 d . . .
Cu1 Cu 1.33845(15) -0.10303(6) 1.03690(9) 0.0385(5) Uani 1 1 d . . .
Cu2 Cu 1.14122(16) -0.12486(6) 1.08470(9) 0.0415(5) Uani 1 1 d . . .
I1 I 1.34422(10) -0.11537(4) 1.16714(5) 0.0567(4) Uani 1 1 d . . .
I2 I 1.12842(9) -0.07013(3) 0.98517(5) 0.0449(3) Uani 1 1 d . . .
C1 C 1.3227(13) -0.1609(5) 0.9217(8) 0.043(4) Uani 1 1 d . . .
C2 C 1.3430(16) -0.1354(6) 0.8190(8) 0.060(5) Uani 1 1 d . . .
H2A H 1.3197 -0.1262 0.7739 0.072 Uiso 1 1 calc R . .
C3 C 1.4548(16) -0.1360(5) 0.8505(8) 0.058(5) Uani 1 1 d . . .
H3A H 1.5302 -0.1265 0.8330 0.069 Uiso 1 1 calc R . .
C4 C 1.5550(13) -0.1533(5) 0.9667(8) 0.045(4) Uani 1 1 d . . .
H4A H 1.6264 -0.1689 0.9498 0.054 Uiso 1 1 calc R . .
H4B H 1.5290 -0.1690 1.0060 0.054 Uiso 1 1 calc R . .
C5 C 1.6013(12) -0.1108(4) 0.9899(7) 0.030(3) Uani 1 1 d . . .
C6 C 1.7225(13) -0.0962(5) 0.9824(7) 0.045(4) Uani 1 1 d . . .
H6A H 1.7814 -0.1132 0.9617 0.055 Uiso 1 1 calc R . .
C7 C 1.7556(15) -0.0565(5) 1.0058(8) 0.047(4) Uani 1 1 d . . .
H7A H 1.8388 -0.0459 1.0021 0.056 Uiso 1 1 calc R . .
C8 C 1.6695(14) -0.0329(5) 1.0340(8) 0.044(4) Uani 1 1 d . . .
H8A H 1.6923 -0.0056 1.0509 0.053 Uiso 1 1 calc R . .
C9 C 1.5489(13) -0.0481(5) 1.0384(7) 0.038(4) Uani 1 1 d . . .
H9A H 1.4879 -0.0303 1.0559 0.046 Uiso 1 1 calc R . .
C10 C 1.1229(14) -0.1544(5) 0.8482(7) 0.056(5) Uani 1 1 d . . .
H10A H 1.0881 -0.1691 0.8853 0.083 Uiso 1 1 calc R . .
H10B H 1.1024 -0.1702 0.8061 0.083 Uiso 1 1 calc R . .
H10C H 1.0854 -0.1261 0.8431 0.083 Uiso 1 1 calc R . .
C11 C 1.1952(14) -0.2160(5) 1.0822(8) 0.045(4) Uani 1 1 d . . .
C12 C 1.2033(19) -0.2497(6) 1.1861(9) 0.075(6) Uani 1 1 d . . .
H12A H 1.2371 -0.2625 1.2275 0.090 Uiso 1 1 calc R . .
C13 C 1.0819(18) -0.2450(5) 1.1631(8) 0.058(5) Uani 1 1 d . . .
H13A H 1.0111 -0.2544 1.1847 0.069 Uiso 1 1 calc R . .
C14 C 0.9615(15) -0.2076(6) 1.0598(8) 0.058(5) Uani 1 1 d . . .
H14A H 0.9000 -0.2310 1.0506 0.070 Uiso 1 1 calc R . .
H14B H 0.9841 -0.1968 1.0160 0.070 Uiso 1 1 calc R . .
C15 C 0.9003(14) -0.1727(5) 1.0969(7) 0.037(4) Uani 1 1 d . . .
C16 C 0.7779(14) -0.1787(6) 1.1164(8) 0.057(5) Uani 1 1 d . . .
H16A H 0.7297 -0.2035 1.1048 0.069 Uiso 1 1 calc R . .
C17 C 0.7297(17) -0.1452(8) 1.1550(8) 0.072(7) Uani 1 1 d . . .
H17A H 0.6486 -0.1480 1.1712 0.086 Uiso 1 1 calc R . .
C18 C 0.7984(16) -0.1099(6) 1.1683(9) 0.057(5) Uani 1 1 d . . .
H18A H 0.7645 -0.0873 1.1919 0.069 Uiso 1 1 calc R . .
C19 C 0.9156(14) -0.1071(5) 1.1479(8) 0.051(5) Uani 1 1 d . . .
H19A H 0.9631 -0.0821 1.1589 0.061 Uiso 1 1 calc R . .
C20 C 1.4113(14) -0.2328(6) 1.1431(9) 0.077(6) Uani 1 1 d . . .
H20A H 1.4440 -0.2054 1.1304 0.116 Uiso 1 1 calc R . .
H20B H 1.4401 -0.2547 1.1134 0.116 Uiso 1 1 calc R . .
H20C H 1.4433 -0.2391 1.1901 0.116 Uiso 1 1 calc R . .
N1 N 1.2624(12) -0.1508(4) 0.8631(7) 0.048(4) Uani 1 1 d . . .
N2 N 1.4485(11) -0.1524(4) 0.9140(6) 0.043(3) Uani 1 1 d . . .
N3 N 1.5141(9) -0.0877(4) 1.0186(5) 0.030(3) Uani 1 1 d . . .
N4 N 1.2723(12) -0.2318(4) 1.1360(7) 0.053(4) Uani 1 1 d . . .
N5 N 1.0754(12) -0.2230(4) 1.0997(6) 0.042(3) Uani 1 1 d . . .
N6 N 0.9705(11) -0.1375(4) 1.1128(6) 0.038(3) Uani 1 1 d . . .
B1 B 0.7958(9) -0.1931(4) 0.8521(5) 0.058(6) Uiso 1 1 d D . .
F1 F 0.867(2) -0.2024(7) 0.7999(7) 0.035(4) Uani 0.666(10) 1 d PDU A .
F2 F 0.8499(13) -0.2019(6) 0.9167(6) 0.072(3) Uani 0.666(10) 1 d PDU A .
F3 F 0.7768(13) -0.1499(4) 0.8457(7) 0.072(3) Uani 0.666(10) 1 d PDU A .
F4 F 0.6797(12) -0.2140(5) 0.8454(9) 0.071(3) Uani 0.666(10) 1 d PDU A .
F1A F 0.881(5) -0.2141(17) 0.8160(18) 0.035(5) Uani 0.334(10) 1 d PDU A 3
F2A F 0.815(3) -0.2290(7) 0.8921(14) 0.072(3) Uani 0.334(10) 1 d PDU A 3
F3A F 0.857(2) -0.1689(10) 0.9042(12) 0.072(3) Uani 0.334(10) 1 d PDU A 3
F4A F 0.6673(14) -0.1940(11) 0.8287(17) 0.071(3) Uani 0.334(10) 1 d PDU A 3
O1S O 1.5000 -0.041(3) 0.7500 0.16(4) Uiso 0.25 2 d SPD . .
O3S O 1.0000 -0.0115(19) 1.2500 0.059(17) Uiso 0.25 2 d SP . .
O4S O 1.101(5) -0.0040(15) 1.174(2) 0.079(15) Uiso 0.25 1 d P . .
C1S C 1.402(4) -0.0389(18) 0.682(2) 0.051(17) Uiso 0.25 1 d PD B 6
C2S C 1.286(4) -0.0693(14) 0.699(2) 0.019(11) Uiso 0.25 1 d PD B 6
O2S O 1.0000 0.064(3) 1.2500 0.11(3) Uiso 0.13 1 d P C 6

loop_
_atom_site_aniso_label
_atom_site_aniso_U_11
_atom_site_aniso_U_22
_atom_site_aniso_U_33
_atom_site_aniso_U_23
_atom_site_aniso_U_13
_atom_site_aniso_U_12
Au1 0.0342(3) 0.0457(4) 0.0421(4) -0.0096(4) 0.0126(3) -0.0071(3)
Cu1 0.0269(10) 0.0505(12) 0.0389(11) -0.0026(10) 0.0067(8) -0.0061(9)
Cu2 0.0318(10) 0.0484(12) 0.0460(12) 0.0010(10) 0.0122(9) -0.0039(9)
I1 0.0492(7) 0.0886(9) 0.0316(6) -0.0056(6) 0.0016(5) -0.0068(6)
I2 0.0277(6) 0.0547(7) 0.0512(7) 0.0130(6) -0.0009(5) -0.0045(5)
C1 0.021(8) 0.058(11) 0.051(11) -0.016(9) 0.007(8) -0.016(8)
C2 0.048(11) 0.109(16) 0.022(9) -0.011(10) 0.003(9) 0.000(11)
C3 0.048(11) 0.086(14) 0.041(11) -0.005(10) 0.014(9) -0.011(10)
C4 0.036(9) 0.054(11) 0.050(11) -0.003(9) 0.025(8) 0.002(8)
C5 0.020(8) 0.035(9) 0.036(9) -0.003(7) 0.003(7) -0.003(7)
C6 0.026(9) 0.068(12) 0.043(10) 0.014(9) 0.008(7) 0.008(9)
C7 0.032(9) 0.056(11) 0.053(11) 0.018(10) 0.007(8) -0.027(10)
C8 0.029(9) 0.048(11) 0.052(11) -0.005(9) -0.016(8) -0.008(8)
C9 0.023(8) 0.045(11) 0.046(10) -0.007(8) 0.001(7) 0.018(8)
C10 0.058(12) 0.073(13) 0.033(10) -0.009(9) -0.004(8) -0.014(10)
C11 0.034(9) 0.044(10) 0.054(11) 0.008(9) -0.002(8) -0.004(8)
C12 0.071(14) 0.093(15) 0.059(13) 0.036(12) -0.003(11) 0.024(13)
C13 0.077(14) 0.061(12) 0.037(10) 0.016(10) 0.015(10) -0.019(11)
C14 0.046(10) 0.085(14) 0.045(11) 0.016(10) 0.009(9) -0.011(10)
C15 0.031(9) 0.052(11) 0.030(9) 0.003(8) 0.010(7) 0.006(8)
C16 0.028(9) 0.096(15) 0.047(11) 0.011(10) 0.002(8) -0.023(10)
C17 0.044(12) 0.14(2) 0.041(11) 0.040(13) 0.027(9) 0.044(13)
C18 0.049(12) 0.066(13) 0.063(13) 0.017(11) 0.033(10) 0.003(10)
C19 0.044(10) 0.054(11) 0.059(11) 0.008(9) 0.027(9) 0.015(9)
C20 0.034(10) 0.102(16) 0.094(15) 0.024(12) -0.003(10) 0.039(10)
N1 0.035(8) 0.072(10) 0.037(9) -0.026(8) 0.004(7) -0.010(7)
N2 0.033(8) 0.067(10) 0.030(8) -0.015(7) 0.003(6) -0.010(7)
N3 0.015(6) 0.047(8) 0.027(7) -0.002(6) -0.007(5) -0.002(6)
N4 0.042(8) 0.046(8) 0.074(11) 0.027(8) 0.016(8) 0.014(7)
N5 0.039(8) 0.040(8) 0.047(8) 0.000(7) 0.012(7) -0.005(7)
N6 0.035(7) 0.049(9) 0.030(7) 0.020(7) 0.006(6) 0.016(7)
F1 0.029(7) 0.049(15) 0.024(9) 0.019(7) -0.007(8) 0.020(7)
F2 0.057(4) 0.095(8) 0.065(5) -0.004(5) 0.013(4) -0.011(5)
F3 0.057(4) 0.094(8) 0.065(5) -0.004(5) 0.013(4) -0.010(5)
F4 0.055(4) 0.095(8) 0.065(5) -0.004(5) 0.014(4) -0.011(5)
F1A 0.029(7) 0.049(15) 0.025(9) 0.018(8) -0.007(8) 0.020(7)
F2A 0.056(4) 0.095(8) 0.065(5) -0.004(5) 0.014(4) -0.011(5)
F3A 0.057(4) 0.095(8) 0.065(5) -0.004(5) 0.013(4) -0.010(5)
F4A 0.055(4) 0.096(8) 0.065(6) -0.004(5) 0.014(4) -0.011(5)

loop_
_atom_type_symbol
_atom_type_description
_atom_type_scat_dispersion_real
_atom_type_scat_dispersion_imag
_atom_type_scat_source
C C 0.0033 0.0016 'International Tables Vol C Tables 4.2.6.8 and 6.1.1.4'
H H 0.0000 0.0000 'International Tables Vol C Tables 4.2.6.8 and 6.1.1.4'
B B 0.0013 0.0007 'International Tables Vol C Tables 4.2.6.8 and 6.1.1.4'
N N 0.0061 0.0033 'International Tables Vol C Tables 4.2.6.8 and 6.1.1.4'
F F 0.0171 0.0103 'International Tables Vol C Tables 4.2.6.8 and 6.1.1.4'
Cu Cu 0.3201 1.2651 'International Tables Vol C Tables 4.2.6.8 and 6.1.1.4'
I I -0.4742 1.8119 'International Tables Vol C Tables 4.2.6.8 and 6.1.1.4'
Au Au -2.0133 8.8022 'International Tables Vol C Tables 4.2.6.8 and 6.1.1.4'
O O 0.0106 0.0060 'International Tables Vol C Tables 4.2.6.8 and 6.1.1.4'

loop_
_geom_angle_atom_site_label_1
_geom_angle_atom_site_label_2
_geom_angle_atom_site_label_3
_geom_angle
_geom_angle_site_symmetry_1
_geom_angle_site_symmetry_3
_geom_angle_publ_flag
C11 Au1 C1 175.9(6) . . ?
C11 Au1 Cu1 112.2(4) . . ?
C1 Au1 Cu1 71.9(4) . . ?
C11 Au1 Cu2 71.6(4) . . ?
C1 Au1 Cu2 112.0(4) . . ?
Cu1 Au1 Cu2 51.19(5) . . ?
N3 Cu1 Cu2 167.7(3) . . ?
N3 Cu1 I2 127.5(3) . . ?
Cu2 Cu1 I2 62.80(6) . . ?
N3 Cu1 I1 107.3(3) . . ?
Cu2 Cu1 I1 60.48(6) . . ?
I2 Cu1 I1 112.61(7) . . ?
N3 Cu1 Au1 116.4(4) . . ?
Cu2 Cu1 Au1 65.66(6) . . ?
I2 Cu1 Au1 94.10(6) . . ?
I1 Cu1 Au1 93.40(6) . . ?
N6 Cu2 Cu1 172.0(3) . . ?
N6 Cu2 I1 124.2(3) . . ?
Cu1 Cu2 I1 62.37(6) . . ?
N6 Cu2 I2 111.9(3) . . ?
Cu1 Cu2 I2 60.12(6) . . ?
I1 Cu2 I2 111.97(7) . . ?
N6 Cu2 Au1 118.5(4) . . ?
Cu1 Cu2 Au1 63.15(6) . . ?
I1 Cu2 Au1 92.99(6) . . ?
I2 Cu2 Au1 91.31(6) . . ?
Cu2 I1 Cu1 57.15(6) . . ?
Cu1 I2 Cu2 57.08(6) . . ?
N1 C1 N2 103.4(13) . . ?
N1 C1 Au1 131.1(11) . . ?
N2 C1 Au1 125.4(12) . . ?
C3 C2 N1 106.5(15) . . ?
C3 C2 H2A 126.7 . . ?
N1 C2 H2A 126.7 . . ?
C2 C3 N2 108.8(15) . . ?
C2 C3 H3A 125.6 . . ?
N2 C3 H3A 125.6 . . ?
N2 C4 C5 113.9(13) . . ?
N2 C4 H4A 108.8 . . ?
C5 C4 H4A 108.8 . . ?
N2 C4 H4B 108.8 . . ?
C5 C4 H4B 108.8 . . ?
H4A C4 H4B 107.7 . . ?
N3 C5 C6 122.8(13) . . ?
N3 C5 C4 114.1(11) . . ?
C6 C5 C4 123.1(13) . . ?
C5 C6 C7 118.3(15) . . ?
C5 C6 H6A 120.8 . . ?
C7 C6 H6A 120.8 . . ?
C8 C7 C6 119.6(14) . . ?
C8 C7 H7A 120.2 . . ?
C6 C7 H7A 120.2 . . ?
C7 C8 C9 120.1(15) . . ?
C7 C8 H8A 119.9 . . ?
C9 C8 H8A 119.9 . . ?
N3 C9 C8 122.1(13) . . ?
N3 C9 H9A 118.9 . . ?
C8 C9 H9A 118.9 . . ?
N1 C10 H10A 109.5 . . ?
N1 C10 H10B 109.5 . . ?
H10A C10 H10B 109.5 . . ?
N1 C10 H10C 109.5 . . ?
H10A C10 H10C 109.5 . . ?
H10B C10 H10C 109.5 . . ?
N4 C11 N5 103.1(13) . . ?
N4 C11 Au1 123.8(11) . . ?
N5 C11 Au1 132.9(12) . . ?
C13 C12 N4 105.2(15) . . ?
C13 C12 H12A 127.4 . . ?
N4 C12 H12A 127.4 . . ?
C12 C13 N5 108.2(15) . . ?
C12 C13 H13A 125.9 . . ?
N5 C13 H13A 125.9 . . ?
N5 C14 C15 110.6(13) . . ?
N5 C14 H14A 109.5 . . ?
C15 C14 H14A 109.5 . . ?
N5 C14 H14B 109.5 . . ?
C15 C14 H14B 109.5 . . ?
H14A C14 H14B 108.1 . . ?
N6 C15 C16 122.9(14) . . ?
N6 C15 C14 117.7(12) . . ?
C16 C15 C14 119.4(15) . . ?
C15 C16 C17 116.0(16) . . ?
C15 C16 H16A 122.0 . . ?
C17 C16 H16A 122.0 . . ?
C18 C17 C16 120.5(16) . . ?
C18 C17 H17A 119.8 . . ?
C16 C17 H17A 119.8 . . ?
C19 C18 C17 119.4(18) . . ?
C19 C18 H18A 120.3 . . ?
C17 C18 H18A 120.3 . . ?
C18 C19 N6 124.3(17) . . ?
C18 C19 H19A 117.8 . . ?
N6 C19 H19A 117.8 . . ?
N4 C20 H20A 109.5 . . ?
N4 C20 H20B 109.5 . . ?
H20A C20 H20B 109.5 . . ?
N4 C20 H20C 109.5 . . ?
H20A C20 H20C 109.5 . . ?
H20B C20 H20C 109.5 . . ?
C1 N1 C2 112.5(13) . . ?
C1 N1 C10 122.6(13) . . ?
C2 N1 C10 124.9(14) . . ?
C3 N2 C1 108.7(13) . . ?
C3 N2 C4 124.1(13) . . ?
C1 N2 C4 126.4(13) . . ?
C9 N3 C5 116.9(11) . . ?
C9 N3 Cu1 113.7(9) . . ?
C5 N3 Cu1 129.4(9) . . ?
C11 N4 C12 113.1(14) . . ?
C11 N4 C20 126.1(14) . . ?
C12 N4 C20 120.8(14) . . ?
C11 N5 C13 110.3(13) . . ?
C11 N5 C14 122.6(13) . . ?
C13 N5 C14 127.0(13) . . ?
C15 N6 C19 116.9(12) . . ?
C15 N6 Cu2 126.1(10) . . ?
C19 N6 Cu2 116.9(11) . . ?
F2 B1 F1 117.0(12) . . ?
F2 B1 F1A 99(2) . . ?
F1 B1 F1A 21.0(18) . . ?
F2 B1 F4A 126.9(17) . . ?
F1 B1 F4A 110(2) . . ?
F1A B1 F4A 119(3) . . ?
F2 B1 F4 105.3(12) . . ?
F1 B1 F4 112.0(17) . . ?
F1A B1 F4 110(3) . . ?
F4A B1 F4 30.2(14) . . ?
F2 B1 F3 109.1(12) . . ?
F1 B1 F3 103.0(13) . . ?
F1A B1 F3 122(2) . . ?
F4A B1 F3 82.2(16) . . ?
F4 B1 F3 110.3(12) . . ?
F2 B1 F3A 45.9(13) . . ?
F1 B1 F3A 115.5(18) . . ?
F1A B1 F3A 112(3) . . ?
F4A B1 F3A 128(2) . . ?
F4 B1 F3A 132.0(15) . . ?
F3 B1 F3A 64.8(15) . . ?
F2 B1 F2A 44.0(13) . . ?
F1 B1 F2A 101.3(16) . . ?
F1A B1 F2A 81(2) . . ?
F4A B1 F2A 105(2) . . ?
F4 B1 F2A 74.7(15) . . ?
F3 B1 F2A 150.6(16) . . ?
F3A B1 F2A 89.9(19) . . ?
F2A F2 F3A 136.6(12) . . ?
F2A F2 B1 68.9(8) . . ?
F3A F2 B1 67.8(8) . . ?
B1 F3 F3A 57.6(8) . . ?
F4A F4 B1 74.7(10) . . ?
F4A F4 F2A 126.9(15) . . ?
B1 F4 F2A 52.8(8) . . ?
F2 F2A B1 67.1(8) . . ?
F2 F2A F4 105.0(16) . . ?
B1 F2A F4 52.5(8) . . ?
F2 F3A B1 66.3(8) . . ?
F2 F3A F3 121.6(11) . . ?
B1 F3A F3 57.5(8) . . ?
F4 F4A B1 75.1(11) . . ?
C1S O1S C1S 175(9) 2_856 . ?
O1S C1S C2S 103(4) . . ?

loop_
_geom_bond_atom_site_label_1
_geom_bond_atom_site_label_2
_geom_bond_distance
_geom_bond_site_symmetry_2
_geom_bond_publ_flag
Au1 C11 1.985(15) . ?
Au1 C1 2.016(16) . ?
Au1 Cu1 2.8368(19) . ?
Au1 Cu2 2.8971(19) . ?
Cu1 N3 1.986(10) . ?
Cu1 Cu2 2.478(2) . ?
Cu1 I2 2.559(2) . ?
Cu1 I1 2.613(2) . ?
Cu2 N6 1.983(11) . ?
Cu2 I1 2.566(2) . ?
Cu2 I2 2.625(2) . ?
C1 N1 1.305(18) . ?
C1 N2 1.378(16) . ?
C2 C3 1.27(2) . ?
C2 N1 1.375(18) . ?
C2 H2A 0.9500 . ?
C3 N2 1.373(18) . ?
C3 H3A 0.9500 . ?
C4 N2 1.451(18) . ?
C4 C5 1.490(19) . ?
C4 H4A 0.9900 . ?
C4 H4B 0.9900 . ?
C5 N3 1.352(15) . ?
C5 C6 1.382(18) . ?
C6 C7 1.37(2) . ?
C6 H6A 0.9500 . ?
C7 C8 1.35(2) . ?
C7 H7A 0.9500 . ?
C8 C9 1.371(18) . ?
C8 H8A 0.9500 . ?
C9 N3 1.354(17) . ?
C9 H9A 0.9500 . ?
C10 N1 1.472(17) . ?
C10 H10A 0.9800 . ?
C10 H10B 0.9800 . ?
C10 H10C 0.9800 . ?
C11 N4 1.367(18) . ?
C11 N5 1.365(17) . ?
C12 C13 1.32(2) . ?
C12 N4 1.42(2) . ?
C12 H12A 0.9500 . ?
C13 N5 1.435(18) . ?
C13 H13A 0.9500 . ?
C14 N5 1.449(18) . ?
C14 C15 1.51(2) . ?
C14 H14A 0.9900 . ?
C14 H14B 0.9900 . ?
C15 N6 1.357(17) . ?
C15 C16 1.400(18) . ?
C16 C17 1.44(2) . ?
C16 H16A 0.9500 . ?
C17 C18 1.34(2) . ?
C17 H17A 0.9500 . ?
C18 C19 1.345(19) . ?
C18 H18A 0.9500 . ?
C19 N6 1.358(17) . ?
C19 H19A 0.9500 . ?
C20 N4 1.457(18) . ?
C20 H20A 0.9800 . ?
C20 H20B 0.9800 . ?
C20 H20C 0.9800 . ?
B1 F2 1.375(8) . ?
B1 F1 1.381(8) . ?
B1 F1A 1.382(9) . ?
B1 F4A 1.383(9) . ?
B1 F4 1.386(8) . ?
B1 F3 1.388(8) . ?
B1 F3A 1.389(9) . ?
B1 F2A 1.392(9) . ?
F2 F2A 1.04(3) . ?
F2 F3A 1.08(3) . ?
F3 F3A 1.49(3) . ?
F4 F4A 0.72(3) . ?
F4 F2A 1.69(3) . ?
O1S C1S 1.61(4) 2_856 ?
O1S C1S 1.61(4) . ?
C1S C2S 1.63(4) . ?

loop_
_geom_torsion_atom_site_label_1
_geom_torsion_atom_site_label_2
_geom_torsion_atom_site_label_3
_geom_torsion_atom_site_label_4
_geom_torsion
_geom_torsion_site_symmetry_1
_geom_torsion_site_symmetry_2
_geom_torsion_site_symmetry_3
_geom_torsion_site_symmetry_4
_geom_torsion_publ_flag
C11 Au1 Cu1 N3 126.6(6) . . . . ?
C1 Au1 Cu1 N3 -53.3(6) . . . . ?
Cu2 Au1 Cu1 N3 166.5(4) . . . . ?
C11 Au1 Cu1 Cu2 -40.0(5) . . . . ?
C1 Au1 Cu1 Cu2 140.2(5) . . . . ?
C11 Au1 Cu1 I2 -97.6(5) . . . . ?
C1 Au1 Cu1 I2 82.5(5) . . . . ?
Cu2 Au1 Cu1 I2 -57.63(6) . . . . ?
C11 Au1 Cu1 I1 15.4(5) . . . . ?
C1 Au1 Cu1 I1 -164.5(5) . . . . ?
Cu2 Au1 Cu1 I1 55.34(6) . . . . ?
N3 Cu1 Cu2 N6 154(3) . . . . ?
I2 Cu1 Cu2 N6 5(3) . . . . ?
I1 Cu1 Cu2 N6 147(3) . . . . ?
Au1 Cu1 Cu2 N6 -104(3) . . . . ?
N3 Cu1 Cu2 I1 7.0(17) . . . . ?
I2 Cu1 Cu2 I1 -141.97(7) . . . . ?
Au1 Cu1 Cu2 I1 109.33(6) . . . . ?
N3 Cu1 Cu2 I2 148.9(17) . . . . ?
I1 Cu1 Cu2 I2 141.97(7) . . . . ?
Au1 Cu1 Cu2 I2 -108.70(6) . . . . ?
N3 Cu1 Cu2 Au1 -102.4(17) . . . . ?
I2 Cu1 Cu2 Au1 108.70(6) . . . . ?
I1 Cu1 Cu2 Au1 -109.33(6) . . . . ?
C11 Au1 Cu2 N6 -47.7(6) . . . . ?
C1 Au1 Cu2 N6 130.1(6) . . . . ?
Cu1 Au1 Cu2 N6 171.1(4) . . . . ?
C11 Au1 Cu2 Cu1 141.2(5) . . . . ?
C1 Au1 Cu2 Cu1 -41.0(5) . . . . ?
C11 Au1 Cu2 I1 84.3(5) . . . . ?
C1 Au1 Cu2 I1 -97.9(5) . . . . ?
Cu1 Au1 Cu2 I1 -56.84(6) . . . . ?
C11 Au1 Cu2 I2 -163.6(5) . . . . ?
C1 Au1 Cu2 I2 14.2(5) . . . . ?
Cu1 Au1 Cu2 I2 55.23(6) . . . . ?
N6 Cu2 I1 Cu1 -174.7(5) . . . . ?
I2 Cu2 I1 Cu1 -35.17(7) . . . . ?
Au1 Cu2 I1 Cu1 57.46(6) . . . . ?
N3 Cu1 I1 Cu2 -178.4(4) . . . . ?
I2 Cu1 I1 Cu2 36.41(7) . . . . ?
Au1 Cu1 I1 Cu2 -59.46(6) . . . . ?
N3 Cu1 I2 Cu2 -172.0(4) . . . . ?
I1 Cu1 I2 Cu2 -35.50(7) . . . . ?
Au1 Cu1 I2 Cu2 59.91(6) . . . . ?
N6 Cu2 I2 Cu1 -179.2(4) . . . . ?
I1 Cu2 I2 Cu1 36.05(7) . . . . ?
Au1 Cu2 I2 Cu1 -57.70(6) . . . . ?
C11 Au1 C1 N1 69(9) . . . . ?
Cu1 Au1 C1 N1 -113.0(16) . . . . ?
Cu2 Au1 C1 N1 -80.4(15) . . . . ?
C11 Au1 C1 N2 -106(9) . . . . ?
Cu1 Au1 C1 N2 72.0(12) . . . . ?
Cu2 Au1 C1 N2 104.5(13) . . . . ?
N1 C2 C3 N2 1(2) . . . . ?
N2 C4 C5 N3 62.9(16) . . . . ?
N2 C4 C5 C6 -116.8(15) . . . . ?
N3 C5 C6 C7 1(2) . . . . ?
C4 C5 C6 C7 -179.8(14) . . . . ?
C5 C6 C7 C8 -1(2) . . . . ?
C6 C7 C8 C9 -1(2) . . . . ?
C7 C8 C9 N3 4(2) . . . . ?
C1 Au1 C11 N4 102(9) . . . . ?
Cu1 Au1 C11 N4 -76.5(14) . . . . ?
Cu2 Au1 C11 N4 -108.3(14) . . . . ?
C1 Au1 C11 N5 -84(9) . . . . ?
Cu1 Au1 C11 N5 97.9(15) . . . . ?
Cu2 Au1 C11 N5 66.0(15) . . . . ?
N4 C12 C13 N5 -2(2) . . . . ?
N5 C14 C15 N6 60.3(17) . . . . ?
N5 C14 C15 C16 -116.4(15) . . . . ?
N6 C15 C16 C17 0(2) . . . . ?
C14 C15 C16 C17 176.3(13) . . . . ?
C15 C16 C17 C18 3(2) . . . . ?
C16 C17 C18 C19 -3(3) . . . . ?
C17 C18 C19 N6 1(3) . . . . ?
N2 C1 N1 C2 -1.4(18) . . . . ?
Au1 C1 N1 C2 -177.2(12) . . . . ?
N2 C1 N1 C10 -179.3(13) . . . . ?
Au1 C1 N1 C10 5(2) . . . . ?
C3 C2 N1 C1 0(2) . . . . ?
C3 C2 N1 C10 177.9(15) . . . . ?
C2 C3 N2 C1 -2(2) . . . . ?
C2 C3 N2 C4 -172.7(15) . . . . ?
N1 C1 N2 C3 2.2(17) . . . . ?
Au1 C1 N2 C3 178.3(11) . . . . ?
N1 C1 N2 C4 172.3(14) . . . . ?
Au1 C1 N2 C4 -12(2) . . . . ?
C5 C4 N2 C3 63.8(19) . . . . ?
C5 C4 N2 C1 -104.9(17) . . . . ?
C8 C9 N3 C5 -4(2) . . . . ?
C8 C9 N3 Cu1 175.6(11) . . . . ?
C6 C5 N3 C9 2.2(19) . . . . ?
C4 C5 N3 C9 -177.6(12) . . . . ?
C6 C5 N3 Cu1 -177.8(10) . . . . ?
C4 C5 N3 Cu1 2.5(17) . . . . ?
Cu2 Cu1 N3 C9 -80(2) . . . . ?
I2 Cu1 N3 C9 64.6(10) . . . . ?
I1 Cu1 N3 C9 -73.7(9) . . . . ?
Au1 Cu1 N3 C9 -176.7(8) . . . . ?
Cu2 Cu1 N3 C5 99.9(19) . . . . ?
I2 Cu1 N3 C5 -115.5(11) . . . . ?
I1 Cu1 N3 C5 106.2(11) . . . . ?
Au1 Cu1 N3 C5 3.3(12) . . . . ?
N5 C11 N4 C12 1.9(19) . . . . ?
Au1 C11 N4 C12 177.6(12) . . . . ?
N5 C11 N4 C20 179.2(15) . . . . ?
Au1 C11 N4 C20 -5(2) . . . . ?
C13 C12 N4 C11 0(2) . . . . ?
C13 C12 N4 C20 -177.6(16) . . . . ?
N4 C11 N5 C13 -2.8(17) . . . . ?
Au1 C11 N5 C13 -178.0(12) . . . . ?
N4 C11 N5 C14 174.0(13) . . . . ?
Au1 C11 N5 C14 -1(2) . . . . ?
C12 C13 N5 C11 3(2) . . . . ?
C12 C13 N5 C14 -173.8(17) . . . . ?
C15 C14 N5 C11 -110.2(16) . . . . ?
C15 C14 N5 C13 66.1(19) . . . . ?
C16 C15 N6 C19 -1(2) . . . . ?
C14 C15 N6 C19 -178.0(13) . . . . ?
C16 C15 N6 Cu2 -177.4(11) . . . . ?
C14 C15 N6 Cu2 6.0(18) . . . . ?
C18 C19 N6 C15 1(2) . . . . ?
C18 C19 N6 Cu2 177.2(13) . . . . ?
Cu1 Cu2 N6 C15 98(3) . . . . ?
I1 Cu2 N6 C15 -117.5(11) . . . . ?
I2 Cu2 N6 C15 102.9(11) . . . . ?
Au1 Cu2 N6 C15 -1.3(12) . . . . ?
Cu1 Cu2 N6 C19 -78(3) . . . . ?
I1 Cu2 N6 C19 66.5(11) . . . . ?
I2 Cu2 N6 C19 -73.1(10) . . . . ?
Au1 Cu2 N6 C19 -177.3(9) . . . . ?
F1 B1 F2 F2A -78(3) . . . . ?
F1A B1 F2 F2A -66(3) . . . . ?
F4A B1 F2 F2A 71(3) . . . . ?
F4 B1 F2 F2A 47(2) . . . . ?
F3 B1 F2 F2A 166(2) . . . . ?
F3A B1 F2 F2A -178(3) . . . . ?
F1 B1 F2 F3A 100(2) . . . . ?
F1A B1 F2 F3A 112(3) . . . . ?
F4A B1 F2 F3A -111(3) . . . . ?
F4 B1 F2 F3A -134(2) . . . . ?
F3 B1 F2 F3A -16(2) . . . . ?
F2A B1 F2 F3A 178(3) . . . . ?
F2 B1 F3 F3A 12.7(16) . . . . ?
F1 B1 F3 F3A -112.4(18) . . . . ?
F1A B1 F3 F3A -102(3) . . . . ?
F4A B1 F3 F3A 139(2) . . . . ?
F4 B1 F3 F3A 127.9(16) . . . . ?
F2A B1 F3 F3A 33(3) . . . . ?
F2 B1 F4 F4A 140(4) . . . . ?
F1 B1 F4 F4A -92(4) . . . . ?
F1A B1 F4 F4A -114(4) . . . . ?
F3 B1 F4 F4A 22(4) . . . . ?
F3A B1 F4 F4A 96(4) . . . . ?
F2A B1 F4 F4A 172(4) . . . . ?
F2 B1 F4 F2A -32.0(15) . . . . ?
F1 B1 F4 F2A 96.3(18) . . . . ?
F1A B1 F4 F2A 74(2) . . . . ?
F4A B1 F4 F2A -172(4) . . . . ?
F3 B1 F4 F2A -149.6(17) . . . . ?
F3A B1 F4 F2A -76(3) . . . . ?
F3A F2 F2A B1 -2(4) . . . . ?
F3A F2 F2A F4 -40(5) . . . . ?
B1 F2 F2A F4 -37.2(11) . . . . ?
F1 B1 F2A F2 117(2) . . . . ?
F1A B1 F2A F2 114(3) . . . . ?
F4A B1 F2A F2 -129(2) . . . . ?
F4 B1 F2A F2 -133(2) . . . . ?
F3 B1 F2A F2 -28(4) . . . . ?
F3A B1 F2A F2 1(2) . . . . ?
F2 B1 F2A F4 133(2) . . . . ?
F1 B1 F2A F4 -110.0(17) . . . . ?
F1A B1 F2A F4 -113(3) . . . . ?
F4A B1 F2A F4 4(2) . . . . ?
F3 B1 F2A F4 104(3) . . . . ?
F3A B1 F2A F4 134.0(15) . . . . ?
F4A F4 F2A F2 35(6) . . . . ?
B1 F4 F2A F2 44.5(15) . . . . ?
F4A F4 F2A B1 -10(5) . . . . ?
F2A F2 F3A B1 2(4) . . . . ?
F2A F2 F3A F3 19(6) . . . . ?
B1 F2 F3A F3 17(2) . . . . ?
F1 B1 F3A F2 -103.8(19) . . . . ?
F1A B1 F3A F2 -81(3) . . . . ?
F4A B1 F3A F2 107(3) . . . . ?
F4 B1 F3A F2 68(3) . . . . ?
F3 B1 F3A F2 163(2) . . . . ?
F2A B1 F3A F2 -1(2) . . . . ?
F2 B1 F3A F3 -163(2) . . . . ?
F1 B1 F3A F3 93.0(15) . . . . ?
F1A B1 F3A F3 116(2) . . . . ?
F4A B1 F3A F3 -56(3) . . . . ?
F4 B1 F3A F3 -95(2) . . . . ?
F2A B1 F3A F3 -164.5(16) . . . . ?
B1 F3 F3A F2 -18(2) . . . . ?
F2A F4 F4A B1 8(4) . . . . ?
F2 B1 F4A F4 -51(5) . . . . ?
F1 B1 F4A F4 100(4) . . . . ?
F1A B1 F4A F4 79(5) . . . . ?
F3 B1 F4A F4 -159(4) . . . . ?
F3A B1 F4A F4 -110(4) . . . . ?
F2A B1 F4A F4 -8(4) . . . . ?
C1S O1S C1S C2S -128(3) 2_856 . . . ?
